data_4131937
loop_
_publ_author_name
'Qiao, Yusen'
'Sergentu, Dumitru-Claudiu'
'Yin, Haolin'
'Zabula, Alexander V.'
'Cheisson, Thibault'
'McSkimming, Alex'
'Manor, Brian C.'
'Carroll, Patrick J.'
'Anna, Jessica M.'
'Autschbach, Jochen'
'Schelter, Eric J.'

_publ_section_title
;
 Understanding and Controlling the Emission Brightness and Color of
 Molecular Cerium Luminophores.
;
_journal_issue 13
_journal_name_full 'Journal of the American Chemical Society'
_journal_page_first 4588
_journal_page_last 4595
_journal_paper_doi 10.1021/jacs.7b13339
_journal_volume 140
_journal_year 2018
_chemical_formula_sum 'C39 H84 Ce N9'
_chemical_formula_weight 819.27
_space_group_IT_number 14
_space_group_name_Hall '-P 2ybc'
_space_group_name_H-M_alt 'P 1 21/c 1'
_symmetry_cell_setting monoclinic
_symmetry_Int_Tables_number 14
_symmetry_space_group_name_H-M 'P 1 21/c 1'
_atom_sites_solution_hydrogens geom
_atom_sites_solution_primary direct
_audit_creation_method SHELXL-97
_cell_angle_alpha 90.00
_cell_angle_beta 109.946(2)
_cell_angle_gamma 90.00
_cell_formula_units_Z 4
_cell_length_a 13.2861(6)
_cell_length_b 19.9413(10)
_cell_length_c 18.6655(9)
_cell_measurement_reflns_used 9126
_cell_measurement_temperature 100(2)
_cell_measurement_theta_max 27.54
_cell_measurement_theta_min 2.34
_cell_volume 4648.6(4)
_computing_data_collection 'Bruker APEX2'
_computing_data_reduction 'Bruker SAINT'
_computing_structure_refinement 'SHELXL-97 (Sheldrick, 2008)'
_computing_structure_solution 'SHELXS-97 (Sheldrick, 2008)'
_diffrn_ambient_temperature 100(1)
_diffrn_measured_fraction_theta_full 0.997
_diffrn_measured_fraction_theta_max 0.997
_diffrn_measurement_device 'CCD Area Detector'
_diffrn_measurement_device_type 'Bruker APEXII'
_diffrn_measurement_method 'phi and omega scans'
_diffrn_radiation_monochromator graphite
_diffrn_radiation_source 'fine-focus sealed tube'
_diffrn_radiation_type MoK\a
_diffrn_radiation_wavelength 0.71073
_diffrn_reflns_av_R_equivalents 0.0274
_diffrn_reflns_av_sigmaI/netI 0.0186
_diffrn_reflns_limit_h_max 17
_diffrn_reflns_limit_h_min -16
_diffrn_reflns_limit_k_max 24
_diffrn_reflns_limit_k_min -25
_diffrn_reflns_limit_l_max 24
_diffrn_reflns_limit_l_min -24
_diffrn_reflns_number 79464
_diffrn_reflns_theta_full 27.55
_diffrn_reflns_theta_max 27.55
_diffrn_reflns_theta_min 1.55
_exptl_absorpt_coefficient_mu 1.013
_exptl_absorpt_correction_T_max 0.7456
_exptl_absorpt_correction_T_min 0.7033
_exptl_absorpt_correction_type multi-scan
_exptl_absorpt_process_details '(SADABS; Sheldrick, 2007)'
_exptl_crystal_density_diffrn 1.171
_exptl_crystal_density_method 'not measured'
_exptl_crystal_description prism
_exptl_crystal_F_000 1756
_exptl_crystal_size_max 0.18
_exptl_crystal_size_mid 0.12
_exptl_crystal_size_min 0.06
_refine_diff_density_max 0.652
_refine_diff_density_min -0.308
_refine_diff_density_rms 0.051
_refine_ls_extinction_method none
_refine_ls_goodness_of_fit_ref 1.023
_refine_ls_hydrogen_treatment constr
_refine_ls_matrix_type full
_refine_ls_number_parameters 467
_refine_ls_number_reflns 10726
_refine_ls_number_restraints 0
_refine_ls_restrained_S_all 1.023
_refine_ls_R_factor_all 0.0268
_refine_ls_R_factor_gt 0.0198
_refine_ls_shift/su_max 0.003
_refine_ls_shift/su_mean 0.000
_refine_ls_structure_factor_coef Fsqd
_refine_ls_weighting_details 'calc w=1/[\s^2^(Fo^2^)+(0.0174P)^2^+2.4880P] where P=(Fo^2^+2Fc^2^)/3'
_refine_ls_weighting_scheme calc
_refine_ls_wR_factor_gt 0.0426
_refine_ls_wR_factor_ref 0.0450
_reflns_number_gt 9305
_reflns_number_total 10726
_reflns_threshold_expression >2sigma(I)
_cod_data_source_file ja7b13339_si_002.cif
_cod_data_source_block 4827
_cod_depositor_comments
;
The following automatic conversions were performed:

data name '_atom_site_symetry_multiplicity' was replaced with
'_atom_site_symmetry_multiplicity' as specified in the replacement
file
'/home/saulius/struct/COD-crude-data/automatic-downloads/DataCite-retrospective/ACS/depositions/lib/lists/replacement-tags.lst'.

Automatic conversion script
Id: cif_correct_tags 6909 2019-04-08 15:41:33Z antanas 
;
_cod_original_sg_symbol_H-M 'P 21/c     '
_cod_database_code 4131937

loop_
_symmetry_equiv_pos_as_xyz
'x, y, z'
'-x, y+1/2, -z+1/2'
'-x, -y, -z'
'x, -y-1/2, z-1/2'

loop_
_atom_site_label
_atom_site_type_symbol
_atom_site_fract_x
_atom_site_fract_y
_atom_site_fract_z
_atom_site_U_iso_or_equiv
_atom_site_adp_type
_atom_site_occupancy
_atom_site_symmetry_multiplicity
_atom_site_calc_flag
_atom_site_refinement_flags
Ce1 Ce 0.157743(6) 0.384777(4) 0.295936(4) 0.01394(3) Uani 1 1 d .
N1 N -0.03342(9) 0.34600(7) 0.25172(7) 0.0199(3) Uani 1 1 d .
N2 N 0.00506(9) 0.44335(6) 0.31665(7) 0.0176(2) Uani 1 1 d .
N3 N -0.16580(9) 0.39179(7) 0.30037(7) 0.0206(3) Uani 1 1 d .
N4 N 0.27990(9) 0.28361(6) 0.32024(7) 0.0188(3) Uani 1 1 d .
N5 N 0.25387(10) 0.33189(6) 0.42124(7) 0.0188(3) Uani 1 1 d .
N6 N 0.39161(9) 0.24571(6) 0.44497(7) 0.0187(3) Uani 1 1 d .
N7 N 0.18544(9) 0.43013(6) 0.18010(7) 0.0185(3) Uani 1 1 d .
N8 N 0.26842(9) 0.48428(6) 0.29065(7) 0.0180(3) Uani 1 1 d .
N9 N 0.28816(9) 0.52861(6) 0.17597(7) 0.0190(3) Uani 1 1 d .
C1 C -0.06540(10) 0.39407(8) 0.28876(8) 0.0176(3) Uani 1 1 d .
C2 C -0.08069(12) 0.27877(8) 0.24090(10) 0.0260(3) Uani 1 1 d .
H2 H -0.1465 0.2795 0.2535 0.035 Uiso 1 1 calc R
C3 C -0.00166(13) 0.22997(9) 0.29378(11) 0.0319(4) Uani 1 1 d .
H3a H 0.0631 0.2293 0.2818 0.048 Uiso 1 1 calc R
H3b H -0.0324 0.1859 0.2872 0.048 Uiso 1 1 calc R
H3c H 0.0142 0.2440 0.3457 0.048 Uiso 1 1 calc R
C4 C -0.10732(17) 0.25657(11) 0.15841(11) 0.0474(5) Uani 1 1 d .
H4a H -0.1578 0.2873 0.1254 0.071 Uiso 1 1 calc R
H4b H -0.1378 0.2124 0.1521 0.071 Uiso 1 1 calc R
H4c H -0.0431 0.2561 0.1457 0.071 Uiso 1 1 calc R
C5 C -0.02769(12) 0.50877(8) 0.33563(9) 0.0218(3) Uani 1 1 d .
H5 H -0.1018 0.5061 0.3347 0.029 Uiso 1 1 calc R
C6 C 0.04435(13) 0.53010(8) 0.41483(10) 0.0288(4) Uani 1 1 d .
H6a H 0.0420 0.4968 0.4513 0.043 Uiso 1 1 calc R
H6b H 0.0200 0.5722 0.4277 0.043 Uiso 1 1 calc R
H6c H 0.1166 0.5348 0.4154 0.043 Uiso 1 1 calc R
C7 C -0.02096(15) 0.56069(9) 0.27713(11) 0.0362(4) Uani 1 1 d .
H7a H 0.0506 0.5617 0.2758 0.054 Uiso 1 1 calc R
H7b H -0.0393 0.6041 0.2912 0.054 Uiso 1 1 calc R
H7c H -0.0700 0.5488 0.2277 0.054 Uiso 1 1 calc R
C8 C -0.26634(11) 0.40520(9) 0.23774(9) 0.0269(4) Uani 1 1 d .
H8 H -0.2992 0.4440 0.2532 0.036 Uiso 1 1 calc R
C9 C -0.24860(14) 0.42460(13) 0.16479(11) 0.0483(6) Uani 1 1 d .
H9a H -0.2002 0.4619 0.1743 0.072 Uiso 1 1 calc R
H9b H -0.3157 0.4369 0.1272 0.072 Uiso 1 1 calc R
H9c H -0.2186 0.3873 0.1465 0.072 Uiso 1 1 calc R
C10 C -0.34597(13) 0.34768(10) 0.22495(12) 0.0397(5) Uani 1 1 d .
H10a H -0.3187 0.3091 0.2068 0.059 Uiso 1 1 calc R
H10b H -0.4131 0.3608 0.1879 0.059 Uiso 1 1 calc R
H10c H -0.3563 0.3369 0.2721 0.059 Uiso 1 1 calc R
C11 C -0.16249(11) 0.39322(8) 0.38027(9) 0.0209(3) Uani 1 1 d .
H11 H -0.0941 0.4138 0.4102 0.028 Uiso 1 1 calc R
C12 C -0.16245(13) 0.32277(8) 0.41206(10) 0.0292(4) Uani 1 1 d .
H12a H -0.2295 0.3013 0.3855 0.044 Uiso 1 1 calc R
H12b H -0.1527 0.3255 0.4654 0.044 Uiso 1 1 calc R
H12c H -0.1051 0.2972 0.4053 0.044 Uiso 1 1 calc R
C13 C -0.25026(13) 0.43559(9) 0.39338(10) 0.0303(4) Uani 1 1 d .
H13a H -0.2473 0.4804 0.3753 0.045 Uiso 1 1 calc R
H13b H -0.2398 0.4368 0.4469 0.045 Uiso 1 1 calc R
H13c H -0.3189 0.4163 0.3662 0.045 Uiso 1 1 calc R
C14 C 0.30746(11) 0.28660(7) 0.39553(8) 0.0166(3) Uani 1 1 d .
C15 C 0.34239(12) 0.24632(8) 0.28262(9) 0.0236(3) Uani 1 1 d .
H15 H 0.3951 0.2183 0.3203 0.031 Uiso 1 1 calc R
C16 C 0.40050(14) 0.29483(10) 0.24713(11) 0.0348(4) Uani 1 1 d .
H16a H 0.3492 0.3234 0.2114 0.052 Uiso 1 1 calc R
H16b H 0.4396 0.2700 0.2212 0.052 Uiso 1 1 calc R
H16c H 0.4493 0.3217 0.2864 0.052 Uiso 1 1 calc R
C17 C 0.26818(15) 0.20169(10) 0.22095(11) 0.0391(5) Uani 1 1 d .
H17a H 0.2336 0.1701 0.2437 0.059 Uiso 1 1 calc R
H17b H 0.3090 0.1780 0.1954 0.059 Uiso 1 1 calc R
H17c H 0.2151 0.2288 0.1848 0.059 Uiso 1 1 calc R
C18 C 0.25587(12) 0.33276(8) 0.50007(8) 0.0201(3) Uani 1 1 d .
H18 H 0.2983 0.2947 0.5275 0.027 Uiso 1 1 calc R
C19 C 0.30602(15) 0.39751(8) 0.53948(9) 0.0302(4) Uani 1 1 d .
H19a H 0.3782 0.4008 0.5398 0.045 Uiso 1 1 calc R
H19b H 0.3062 0.3974 0.5910 0.045 Uiso 1 1 calc R
H19c H 0.2653 0.4351 0.5126 0.045 Uiso 1 1 calc R
C20 C 0.14164(13) 0.32604(9) 0.50033(9) 0.0294(4) Uani 1 1 d .
H20a H 0.0979 0.3608 0.4695 0.044 Uiso 1 1 calc R
H20b H 0.1417 0.3300 0.5516 0.044 Uiso 1 1 calc R
H20c H 0.1134 0.2831 0.4801 0.044 Uiso 1 1 calc R
C21 C 0.36697(13) 0.18025(9) 0.46987(11) 0.0317(4) Uani 1 1 d .
H21 H 0.3682 0.1850 0.5224 0.042 Uiso 1 1 calc R
C22 C 0.25585(13) 0.15609(9) 0.42177(11) 0.0342(4) Uani 1 1 d .
H22a H 0.2035 0.1885 0.4239 0.051 Uiso 1 1 calc R
H22b H 0.2414 0.1139 0.4411 0.051 Uiso 1 1 calc R
H22c H 0.2525 0.1506 0.3699 0.051 Uiso 1 1 calc R
C23 C 0.44964(16) 0.12789(10) 0.46977(15) 0.0517(6) Uani 1 1 d .
H23a H 0.4486 0.1211 0.4186 0.077 Uiso 1 1 calc R
H23b H 0.4333 0.0864 0.4895 0.077 Uiso 1 1 calc R
H23c H 0.5194 0.1429 0.5011 0.077 Uiso 1 1 calc R
C24 C 0.48779(11) 0.28334(8) 0.49139(9) 0.0227(3) Uani 1 1 d .
H24 H 0.4689 0.3310 0.4841 0.030 Uiso 1 1 calc R
C25 C 0.58183(13) 0.27328(10) 0.46298(11) 0.0367(4) Uani 1 1 d .
H25a H 0.6078 0.2281 0.4734 0.055 Uiso 1 1 calc R
H25b H 0.6381 0.3041 0.4887 0.055 Uiso 1 1 calc R
H25c H 0.5586 0.2813 0.4091 0.055 Uiso 1 1 calc R
C26 C 0.52335(14) 0.27058(10) 0.57705(10) 0.0375(4) Uani 1 1 d .
H26a H 0.4656 0.2809 0.5951 0.056 Uiso 1 1 calc R
H26b H 0.5838 0.2985 0.6027 0.056 Uiso 1 1 calc R
H26c H 0.5431 0.2243 0.5872 0.056 Uiso 1 1 calc R
C27 C 0.24756(10) 0.48119(7) 0.21534(8) 0.0166(3) Uani 1 1 d .
C28 C 0.11820(11) 0.43288(8) 0.09962(8) 0.0222(3) Uani 1 1 d .
H28 H 0.1474 0.4664 0.0736 0.030 Uiso 1 1 calc R
C29 C 0.00406(12) 0.45283(10) 0.09247(9) 0.0303(4) Uani 1 1 d .
H29a H -0.0243 0.4208 0.1189 0.045 Uiso 1 1 calc R
H29b H -0.0400 0.4538 0.0396 0.045 Uiso 1 1 calc R
H29c H 0.0048 0.4965 0.1144 0.045 Uiso 1 1 calc R
C30 C 0.11868(14) 0.36472(10) 0.06341(10) 0.0352(4) Uani 1 1 d .
H30a H 0.1907 0.3530 0.0680 0.053 Uiso 1 1 calc R
H30b H 0.0751 0.3664 0.0105 0.053 Uiso 1 1 calc R
H30c H 0.0905 0.3316 0.0888 0.053 Uiso 1 1 calc R
C31 C 0.36562(11) 0.51633(8) 0.34180(8) 0.0207(3) Uani 1 1 d .
H31 H 0.3959 0.5453 0.3119 0.028 Uiso 1 1 calc R
C32 C 0.33787(13) 0.55866(9) 0.40041(10) 0.0303(4) Uani 1 1 d .
H32a H 0.2887 0.5934 0.3748 0.045 Uiso 1 1 calc R
H32b H 0.4019 0.5785 0.4349 0.045 Uiso 1 1 calc R
H32c H 0.3055 0.5308 0.4284 0.045 Uiso 1 1 calc R
C33 C 0.44747(12) 0.46268(9) 0.38166(9) 0.0278(4) Uani 1 1 d .
H33a H 0.4176 0.4336 0.4102 0.042 Uiso 1 1 calc R
H33b H 0.5108 0.4837 0.4156 0.042 Uiso 1 1 calc R
H33c H 0.4655 0.4369 0.3443 0.042 Uiso 1 1 calc R
C34 C 0.34457(11) 0.50286(8) 0.12622(9) 0.0221(3) Uani 1 1 d .
H34 H 0.3217 0.4561 0.1152 0.029 Uiso 1 1 calc R
C35 C 0.31674(13) 0.53761(9) 0.04897(9) 0.0269(4) Uani 1 1 d .
H35a H 0.2409 0.5351 0.0226 0.040 Uiso 1 1 calc R
H35b H 0.3536 0.5158 0.0193 0.040 Uiso 1 1 calc R
H35c H 0.3382 0.5838 0.0565 0.040 Uiso 1 1 calc R
C36 C 0.46631(13) 0.50074(10) 0.16689(10) 0.0332(4) Uani 1 1 d .
H36a H 0.4938 0.5457 0.1756 0.050 Uiso 1 1 calc R
H36b H 0.4991 0.4772 0.1357 0.050 Uiso 1 1 calc R
H36c H 0.4822 0.4780 0.2148 0.050 Uiso 1 1 calc R
C37 C 0.27281(13) 0.60025(8) 0.18843(9) 0.0249(3) Uani 1 1 d .
H37 H 0.2541 0.6025 0.2348 0.033 Uiso 1 1 calc R
C38 C 0.17686(14) 0.62992(9) 0.12464(11) 0.0339(4) Uani 1 1 d .
H38a H 0.1938 0.6331 0.0787 0.051 Uiso 1 1 calc R
H38b H 0.1612 0.6738 0.1393 0.051 Uiso 1 1 calc R
H38c H 0.1156 0.6014 0.1160 0.051 Uiso 1 1 calc R
C39 C 0.37166(15) 0.64502(9) 0.20332(11) 0.0357(4) Uani 1 1 d .
H39a H 0.4300 0.6269 0.2449 0.054 Uiso 1 1 calc R
H39b H 0.3556 0.6895 0.2160 0.054 Uiso 1 1 calc R
H39c H 0.3913 0.6467 0.1584 0.054 Uiso 1 1 calc R

loop_
_atom_site_aniso_label
_atom_site_aniso_U_11
_atom_site_aniso_U_22
_atom_site_aniso_U_33
_atom_site_aniso_U_23
_atom_site_aniso_U_13
_atom_site_aniso_U_12
Ce1 0.01265(4) 0.01555(4) 0.01402(4) 0.00176(3) 0.00505(3) -0.00007(3)
N1 0.0169(5) 0.0210(7) 0.0230(6) -0.0065(5) 0.0084(5) -0.0037(5)
N2 0.0158(5) 0.0150(6) 0.0235(6) -0.0010(5) 0.0085(5) -0.0004(5)
N3 0.0127(5) 0.0290(7) 0.0207(6) -0.0060(6) 0.0063(5) -0.0025(5)
N4 0.0199(6) 0.0204(7) 0.0174(6) -0.0018(5) 0.0080(5) 0.0041(5)
N5 0.0251(6) 0.0180(7) 0.0146(6) 0.0018(5) 0.0084(5) 0.0062(5)
N6 0.0193(6) 0.0165(6) 0.0197(6) 0.0037(5) 0.0060(5) 0.0033(5)
N7 0.0180(5) 0.0231(7) 0.0135(6) 0.0027(5) 0.0043(4) -0.0021(5)
N8 0.0165(5) 0.0197(7) 0.0172(6) 0.0007(5) 0.0050(5) -0.0037(5)
N9 0.0221(6) 0.0164(6) 0.0222(6) 0.0048(5) 0.0123(5) 0.0012(5)
C1 0.0139(6) 0.0216(8) 0.0173(7) 0.0006(6) 0.0056(5) 0.0003(5)
C2 0.0215(7) 0.0242(9) 0.0351(9) -0.0128(7) 0.0133(6) -0.0073(6)
C3 0.0311(8) 0.0205(9) 0.0493(11) -0.0093(8) 0.0206(8) -0.0018(7)
C4 0.0556(12) 0.0423(12) 0.0407(11) -0.0214(10) 0.0117(9) -0.0178(10)
C5 0.0202(7) 0.0155(8) 0.0327(8) 0.0003(6) 0.0128(6) 0.0019(6)
C6 0.0314(8) 0.0197(8) 0.0381(10) -0.0088(7) 0.0156(7) -0.0035(6)
C7 0.0430(10) 0.0222(9) 0.0480(11) 0.0079(8) 0.0216(9) 0.0047(8)
C8 0.0150(7) 0.0364(10) 0.0265(8) -0.0067(7) 0.0036(6) 0.0000(6)
C9 0.0244(8) 0.0890(18) 0.0282(10) 0.0062(11) 0.0048(7) 0.0096(10)
C10 0.0194(7) 0.0424(11) 0.0485(11) -0.0178(9) 0.0004(7) -0.0059(7)
C11 0.0180(6) 0.0232(8) 0.0239(7) -0.0070(6) 0.0104(6) -0.0047(6)
C12 0.0304(8) 0.0264(9) 0.0355(9) -0.0026(7) 0.0173(7) -0.0045(7)
C13 0.0297(8) 0.0329(10) 0.0330(9) -0.0114(8) 0.0167(7) 0.0003(7)
C14 0.0174(6) 0.0140(7) 0.0193(7) 0.0017(6) 0.0074(5) 0.0002(5)
C15 0.0233(7) 0.0271(9) 0.0223(8) -0.0051(7) 0.0103(6) 0.0059(6)
C16 0.0374(9) 0.0411(11) 0.0346(10) -0.0014(8) 0.0236(8) 0.0049(8)
C17 0.0386(10) 0.0458(12) 0.0353(10) -0.0203(9) 0.0157(8) -0.0011(8)
C18 0.0281(7) 0.0195(8) 0.0148(7) 0.0025(6) 0.0099(6) 0.0064(6)
C19 0.0503(10) 0.0235(9) 0.0196(8) -0.0017(7) 0.0157(7) 0.0018(7)
C20 0.0317(8) 0.0379(10) 0.0226(8) 0.0043(7) 0.0144(7) 0.0100(7)
C21 0.0318(8) 0.0216(9) 0.0416(10) 0.0086(8) 0.0126(7) 0.0045(7)
C22 0.0348(9) 0.0204(9) 0.0469(11) 0.0055(8) 0.0135(8) -0.0032(7)
C23 0.0400(11) 0.0234(11) 0.0932(18) 0.0143(11) 0.0248(11) 0.0110(8)
C24 0.0214(7) 0.0233(8) 0.0212(7) 0.0048(6) 0.0043(6) 0.0024(6)
C25 0.0229(8) 0.0479(12) 0.0387(10) 0.0000(9) 0.0097(7) -0.0030(8)
C26 0.0352(9) 0.0463(12) 0.0230(8) 0.0086(8) -0.0003(7) -0.0026(8)
C27 0.0141(6) 0.0176(7) 0.0187(7) 0.0045(6) 0.0063(5) 0.0036(5)
C28 0.0193(7) 0.0313(9) 0.0147(7) 0.0039(6) 0.0042(5) -0.0020(6)
C29 0.0217(7) 0.0445(11) 0.0219(8) 0.0052(8) 0.0040(6) 0.0015(7)
C30 0.0363(9) 0.0454(11) 0.0193(8) -0.0069(8) 0.0036(7) 0.0001(8)
C31 0.0177(6) 0.0219(8) 0.0210(7) 0.0021(6) 0.0046(6) -0.0060(6)
C32 0.0269(8) 0.0313(10) 0.0296(9) -0.0099(7) 0.0057(7) -0.0063(7)
C33 0.0216(7) 0.0289(9) 0.0270(8) 0.0026(7) 0.0007(6) -0.0023(6)
C34 0.0209(7) 0.0248(8) 0.0245(8) 0.0047(7) 0.0129(6) 0.0034(6)
C35 0.0276(8) 0.0320(9) 0.0257(8) 0.0065(7) 0.0151(6) 0.0022(7)
C36 0.0238(8) 0.0439(11) 0.0347(9) 0.0098(8) 0.0137(7) 0.0071(7)
C37 0.0327(8) 0.0182(8) 0.0275(8) 0.0037(6) 0.0150(7) 0.0011(6)
C38 0.0408(10) 0.0251(10) 0.0391(10) 0.0095(8) 0.0181(8) 0.0115(7)
C39 0.0476(10) 0.0230(9) 0.0389(10) 0.0030(8) 0.0179(8) -0.0091(8)

loop_
_atom_type_symbol
_atom_type_description
_atom_type_scat_dispersion_real
_atom_type_scat_dispersion_imag
_atom_type_scat_source
C C 0.0033 0.0016 'International Tables Vol C Tables 4.2.6.8 and 6.1.1.4'
H H 0.0000 0.0000 'International Tables Vol C Tables 4.2.6.8 and 6.1.1.4'
Ce Ce -0.2486 2.6331 'International Tables Vol C Tables 4.2.6.8 and 6.1.1.4'
N N 0.0061 0.0033 'International Tables Vol C Tables 4.2.6.8 and 6.1.1.4'

loop_
_geom_angle_atom_site_label_1
_geom_angle_atom_site_label_2
_geom_angle_atom_site_label_3
_geom_angle
N2 Ce1 N7 109.62(4)
N2 Ce1 N5 103.77(4)
N7 Ce1 N5 142.42(4)
N2 Ce1 N8 98.98(4)
N7 Ce1 N8 53.91(4)
N5 Ce1 N8 104.74(4)
N2 Ce1 N1 53.65(4)
N7 Ce1 N1 105.05(4)
N5 Ce1 N1 108.44(4)
N8 Ce1 N1 140.99(4)
N2 Ce1 N4 148.76(4)
N7 Ce1 N4 99.78(4)
N5 Ce1 N4 53.19(4)
N8 Ce1 N4 106.90(4)
N1 Ce1 N4 109.17(4)
N2 Ce1 C1 26.98(4)
N7 Ce1 C1 112.68(4)
N5 Ce1 C1 104.90(4)
N8 Ce1 C1 123.36(4)
N1 Ce1 C1 27.01(4)
N4 Ce1 C1 129.50(4)
N2 Ce1 C27 105.57(4)
N7 Ce1 C27 26.91(4)
N5 Ce1 C27 126.32(4)
N8 Ce1 C27 27.01(4)
N1 Ce1 C27 125.19(4)
N4 Ce1 C27 105.43(4)
C1 Ce1 C27 121.18(4)
N2 Ce1 C14 128.65(4)
N7 Ce1 C14 121.41(4)
N5 Ce1 C14 26.71(4)
N8 Ce1 C14 105.84(4)
N1 Ce1 C14 113.04(4)
N4 Ce1 C14 26.61(4)
C1 Ce1 C14 121.66(4)
C27 Ce1 C14 116.92(4)
C1 N1 C2 122.13(12)
C1 N1 Ce1 94.23(8)
C2 N1 Ce1 131.72(9)
C1 N2 C5 121.77(12)
C1 N2 Ce1 95.43(9)
C5 N2 Ce1 141.89(9)
C1 N3 C8 121.21(12)
C1 N3 C11 116.51(11)
C8 N3 C11 120.38(12)
C14 N4 C15 122.36(12)
C14 N4 Ce1 94.73(9)
C15 N4 Ce1 138.98(10)
C14 N5 C18 122.70(12)
C14 N5 Ce1 96.58(8)
C18 N5 Ce1 140.25(9)
C14 N6 C21 120.16(12)
C14 N6 C24 114.57(12)
C21 N6 C24 120.63(12)
C27 N7 C28 122.39(13)
C27 N7 Ce1 95.69(9)
C28 N7 Ce1 133.41(9)
C27 N8 C31 121.69(12)
C27 N8 Ce1 95.24(9)
C31 N8 Ce1 136.26(9)
C27 N9 C34 117.52(12)
C27 N9 C37 117.97(12)
C34 N9 C37 124.50(12)
N1 C1 N2 115.24(12)
N1 C1 N3 122.48(13)
N2 C1 N3 122.24(13)
N1 C1 Ce1 58.76(7)
N2 C1 Ce1 57.59(7)
N3 C1 Ce1 167.99(10)
N1 C2 C3 109.09(12)
N1 C2 C4 110.25(15)
C3 C2 C4 109.93(15)
N2 C5 C6 110.21(12)
N2 C5 C7 109.73(13)
C6 C5 C7 109.50(14)
N3 C8 C9 112.66(13)
N3 C8 C10 112.46(15)
C9 C8 C10 111.44(15)
N3 C11 C12 111.77(13)
N3 C11 C13 114.29(13)
C12 C11 C13 110.28(13)
N4 C14 N5 114.98(12)
N4 C14 N6 121.87(13)
N5 C14 N6 123.11(13)
N4 C14 Ce1 58.67(7)
N5 C14 Ce1 56.71(7)
N6 C14 Ce1 172.03(10)
N4 C15 C17 109.49(13)
N4 C15 C16 109.96(14)
C17 C15 C16 109.65(14)
N5 C18 C19 110.53(13)
N5 C18 C20 109.00(12)
C19 C18 C20 110.19(13)
N6 C21 C23 111.98(15)
N6 C21 C22 111.92(14)
C23 C21 C22 109.81(16)
N6 C24 C26 115.19(13)
N6 C24 C25 112.04(13)
C26 C24 C25 110.13(14)
N7 C27 N8 115.13(13)
N7 C27 N9 122.42(13)
N8 C27 N9 122.45(13)
N7 C27 Ce1 57.41(7)
N8 C27 Ce1 57.75(7)
N9 C27 Ce1 178.43(9)
N7 C28 C30 109.23(13)
N7 C28 C29 109.83(12)
C30 C28 C29 110.41(13)
N8 C31 C32 109.54(12)
N8 C31 C33 109.57(12)
C32 C31 C33 110.20(13)
N9 C34 C35 115.24(13)
N9 C34 C36 112.05(13)
C35 C34 C36 110.75(13)
N9 C37 C39 115.93(14)
N9 C37 C38 111.99(14)
C39 C37 C38 110.45(14)

loop_
_geom_bond_atom_site_label_1
_geom_bond_atom_site_label_2
_geom_bond_distance
Ce1 N2 2.4827(12)
Ce1 N7 2.4841(12)
Ce1 N5 2.4851(12)
Ce1 N8 2.4916(12)
Ce1 N1 2.5098(11)
Ce1 N4 2.5313(12)
Ce1 C1 2.9276(13)
Ce1 C27 2.9339(14)
Ce1 C14 2.9534(14)
N1 C1 1.3334(19)
N1 C2 1.465(2)
N2 C1 1.3343(18)
N2 C5 1.4568(19)
N3 C1 1.4233(17)
N3 C8 1.4687(18)
N3 C11 1.4773(19)
N4 C14 1.3272(18)
N4 C15 1.4605(19)
N5 C14 1.3365(18)
N5 C18 1.4627(18)
N6 C14 1.4361(17)
N6 C21 1.460(2)
N6 C24 1.4802(19)
N7 C27 1.3342(19)
N7 C28 1.4636(17)
N8 C27 1.3381(18)
N8 C31 1.4651(17)
N9 C27 1.4128(18)
N9 C34 1.4704(19)
N9 C37 1.473(2)
C2 C3 1.522(2)
C2 C4 1.523(2)
C5 C6 1.522(2)
C5 C7 1.529(2)
C8 C9 1.509(3)
C8 C10 1.523(2)
C11 C12 1.525(2)
C11 C13 1.526(2)
C15 C17 1.521(2)
C15 C16 1.523(2)
C18 C19 1.522(2)
C18 C20 1.525(2)
C21 C23 1.516(2)
C21 C22 1.521(2)
C24 C26 1.526(2)
C24 C25 1.528(2)
C28 C30 1.519(2)
C28 C29 1.529(2)
C31 C32 1.523(2)
C31 C33 1.526(2)
C34 C35 1.527(2)
C34 C36 1.535(2)
C37 C39 1.533(2)
C37 C38 1.535(2)
